data_2014668
loop_
_publ_author_name
'Angaridis, Panagiotis'
'Cotton, F. Albert'
'Murillo, Carlos A.'
'Wang, Xiao-Ping'

_publ_section_title
;Tetra-\m-acetato-\k^8^<i>O</i>:<i>O</i>'-bis[(<i>N</i>^1^,<i>N</i>^2^-di-<i>p</i>-anisylformamidine-\k<i>N</i>^2^)ruthenium(II)](<i>Ru{---</i>Ru}):
 an example of an axial bis-adduct of {Ru~2~}^4+^ tetracarboxylate with
 N-donor ligands
;
_journal_issue 2
_journal_name_full 'Acta Crystallographica Section C'
_journal_page_first m109
_journal_page_last m111
_journal_paper_doi 10.1107/S0108270104032494
_journal_volume 61
_journal_year 2005
_chemical_formula_iupac '[Ru2 (C2 H3 O2)4 (C15 H16 N2 O2)2]'
_chemical_formula_moiety 'C38 H44 N4 O12 Ru2'
_chemical_formula_sum 'C38 H44 N4 O12 Ru2'
_chemical_formula_weight 950.91
_chemical_name_systematic
;
Tetra-\m-acetato-\k^8^O:O'-bis[(N^1^,N^2^-di-p-anisylformamidine-
\kN^2^)ruthenium(II)](Ru---Ru)
;
_space_group_IT_number 14
_symmetry_cell_setting monoclinic
_symmetry_space_group_name_Hall '-P 2ybc'
_symmetry_space_group_name_H-M 'P 1 21/c 1'
_atom_sites_solution_hydrogens geom
_atom_sites_solution_primary direct
_atom_sites_solution_secondary difmap
_cell_angle_alpha 90.00
_cell_angle_beta 104.649(2)
_cell_angle_gamma 90.00
_cell_formula_units_Z 2
_cell_length_a 15.2123(14)
_cell_length_b 14.7393(13)
_cell_length_c 8.9550(8)
_cell_measurement_reflns_used 5138
_cell_measurement_temperature 213(2)
_cell_measurement_theta_max 27.45
_cell_measurement_theta_min 2.72
_cell_volume 1942.6(3)
_computing_cell_refinement 'SAINT (Bruker, 2002)'
_computing_data_collection 'SMART (Bruker, 2000)'
_computing_data_reduction SAINT
_computing_molecular_graphics 'SHELXTL (Sheldrick, 2001)'
_computing_publication_material 'CIFTAB in SHELXTL'
_computing_structure_refinement 'SHELXL97 (Sheldrick, 1997)'
_computing_structure_solution 'SHELXS97 (Sheldrick, 1990)'
_diffrn_ambient_temperature 213(2)
_diffrn_measured_fraction_theta_full 0.992
_diffrn_measured_fraction_theta_max 0.992
_diffrn_measurement_device_type 'Bruker SMART 1000'
_diffrn_measurement_method \w
_diffrn_radiation_monochromator graphite
_diffrn_radiation_source 'fine-focus sealed tube'
_diffrn_radiation_type MoK\a
_diffrn_radiation_wavelength 0.71073
_diffrn_reflns_av_R_equivalents 0.0429
_diffrn_reflns_av_sigmaI/netI 0.0407
_diffrn_reflns_limit_h_max 11
_diffrn_reflns_limit_h_min -19
_diffrn_reflns_limit_k_max 19
_diffrn_reflns_limit_k_min -19
_diffrn_reflns_limit_l_max 11
_diffrn_reflns_limit_l_min -9
_diffrn_reflns_number 12766
_diffrn_reflns_theta_full 27.56
_diffrn_reflns_theta_max 27.56
_diffrn_reflns_theta_min 1.96
_diffrn_standards_decay_% 0
_diffrn_standards_interval_count 0
_diffrn_standards_interval_time 0
_diffrn_standards_number 0
_exptl_absorpt_coefficient_mu 0.846
_exptl_absorpt_correction_T_max 0.8101
_exptl_absorpt_correction_T_min 0.7394
_exptl_absorpt_correction_type multi-scan
_exptl_absorpt_process_details '[SADABS; Blessing (1995) and Bruker (2003)]'
_exptl_crystal_colour brown
_exptl_crystal_density_diffrn 1.626
_exptl_crystal_density_meas ?
_exptl_crystal_density_method 'not measured'
_exptl_crystal_description block
_exptl_crystal_F_000 968
_exptl_crystal_size_max 0.38
_exptl_crystal_size_mid 0.35
_exptl_crystal_size_min 0.26
_refine_diff_density_max 1.479
_refine_diff_density_min -0.852
_refine_ls_extinction_method none
_refine_ls_goodness_of_fit_ref 1.106
_refine_ls_hydrogen_treatment constr
_refine_ls_matrix_type full
_refine_ls_number_parameters 342
_refine_ls_number_reflns 4460
_refine_ls_number_restraints 5
_refine_ls_restrained_S_all 1.106
_refine_ls_R_factor_all 0.0755
_refine_ls_R_factor_gt 0.0473
_refine_ls_shift/su_max 0.001
_refine_ls_shift/su_mean 0.000
_refine_ls_structure_factor_coef Fsqd
_refine_ls_weighting_details 'calc w = 1/[\s^2^(Fo^2^)+(0.0628P)^2^+2.231P] where P=(Fo^2^+2Fc^2^)/3'
_refine_ls_weighting_scheme calc
_refine_ls_wR_factor_gt 0.1112
_refine_ls_wR_factor_ref 0.1340
_reflns_number_gt 3289
_reflns_number_total 4460
_reflns_threshold_expression I>2\s(I)
_cod_data_source_file fr1513.cif
_cod_data_source_block I
_cod_depositor_comments
;
The following automatic conversions were performed:

'_exptl_crystal_density_meas' value 'not measured' was changed to '?'
- the value is perceived as not measured.

Automatic conversion script
Id: cif_fix_values 3008 2015-01-20 13:52:24Z robertas 
;
_cod_original_sg_symbol_H-M 'P 21/c'
_cod_database_code 2014668
_cod_database_fobs_code 2014668

loop_
_symmetry_equiv_pos_as_xyz
'x, y, z'
'-x, y+1/2, -z+1/2'
'-x, -y, -z'
'x, -y-1/2, z-1/2'

loop_
_atom_site_label
_atom_site_fract_x
_atom_site_fract_y
_atom_site_fract_z
_atom_site_U_iso_or_equiv
_atom_site_adp_type
_atom_site_calc_flag
_atom_site_refinement_flags
_atom_site_occupancy
_atom_site_disorder_assembly
_atom_site_disorder_group
_atom_site_type_symbol
Ru 0.43278(2) 0.48962(2) 0.53259(4) 0.03612(14) Uani d . 1 . . Ru
O1 0.4494(2) 0.3518(2) 0.5194(4) 0.0495(8) Uani d . 1 . . O
O2 0.5793(2) 0.3711(2) 0.4534(4) 0.0462(8) Uani d . 1 . . O
O3 0.3662(2) 0.49159(18) 0.3001(3) 0.0412(7) Uani d . 1 . . O
O4 0.4980(2) 0.51193(19) 0.2375(3) 0.0415(7) Uani d . 1 . . O
N1 0.2956(3) 0.4665(3) 0.6079(4) 0.0469(9) Uani d . 1 . . N
C1 0.5176(4) 0.3218(3) 0.4807(5) 0.0488(12) Uani d . 1 . . C
C2 0.5274(5) 0.2210(3) 0.4711(9) 0.080(2) Uani d . 1 . . C
H2A 0.4989 0.1918 0.5440 0.120 Uiso calc R 1 . . H
H2B 0.5914 0.2052 0.4958 0.120 Uiso calc R 1 . . H
H2C 0.4983 0.2006 0.3674 0.120 Uiso calc R 1 . . H
C3 0.4130(3) 0.5014(3) 0.2035(5) 0.0397(10) Uani d . 1 . . C
C4 0.3643(4) 0.5011(3) 0.0354(5) 0.0486(11) Uani d . 1 . . C
H4A 0.3331 0.4436 0.0091 0.073 Uiso calc R 1 . . H
H4B 0.4079 0.5092 -0.0260 0.073 Uiso calc R 1 . . H
H4C 0.3205 0.5502 0.0143 0.073 Uiso calc R 1 . . H
C5 0.2494(3) 0.5262(3) 0.6600(5) 0.0494(12) Uani d . 1 B . C
H5A 0.1964 0.5074 0.6867 0.059 Uiso calc R 1 A 1 H
C6A 0.2616(6) 0.3678(5) 0.5976(9) 0.0282(14) Uani d PG 0.323(3) B 1 C
C7A 0.2480(7) 0.3202(6) 0.7239(8) 0.034(3) Uani d PG 0.323(3) B 1 C
H7A 0.2638 0.3467 0.8226 0.041 Uiso calc PR 0.323(3) B 1 H
C8A 0.2110(7) 0.2335(6) 0.7042(10) 0.037(3) Uani d PG 0.323(3) B 1 C
H8A 0.2018 0.2013 0.7896 0.044 Uiso calc PR 0.323(3) B 1 H
C9A 0.1875(7) 0.1944(5) 0.5582(12) 0.032(4) Uani d PG 0.323(3) B 1 C
C10A 0.2011(7) 0.2420(6) 0.4319(9) 0.041(3) Uani d PG 0.323(3) B 1 C
H10A 0.1853 0.2156 0.3332 0.049 Uiso calc PR 0.323(3) B 1 H
C11A 0.2381(6) 0.3287(6) 0.4516(8) 0.037(3) Uani d PG 0.323(3) B 1 C
H11A 0.2473 0.3609 0.3663 0.044 Uiso calc PR 0.323(3) B 1 H
C6B 0.2657(5) 0.3833(3) 0.5767(8) 0.0282(14) Uani d PG 0.350(7) B 2 C
C7B 0.3175(4) 0.3109(4) 0.6502(8) 0.040(4) Uani d PG 0.350(7) B 2 C
H7B 0.3756 0.3212 0.7150 0.048 Uiso calc PR 0.350(7) B 2 H
C8B 0.2832(6) 0.2231(3) 0.6280(9) 0.042(4) Uani d PG 0.350(7) B 2 C
H8B 0.3182 0.1741 0.6777 0.050 Uiso calc PR 0.350(7) B 2 H
C9B 0.1971(6) 0.2078(3) 0.5322(8) 0.040(5) Uani d PG 0.350(7) B 2 C
C10B 0.1453(5) 0.2803(4) 0.4587(6) 0.039(3) Uani d PG 0.350(7) B 2 C
H10B 0.0871 0.2699 0.3939 0.047 Uiso calc PR 0.350(7) B 2 H
C11B 0.1796(5) 0.3680(3) 0.4810(7) 0.035(3) Uani d PG 0.350(7) B 2 C
H11B 0.1446 0.4170 0.4312 0.042 Uiso calc PR 0.350(7) B 2 H
C6C 0.2331(5) 0.3826(3) 0.6034(7) 0.0282(14) Uani d PG 0.327(7) B 3 C
C7C 0.2805(5) 0.3041(3) 0.6601(6) 0.040(4) Uani d PG 0.327(7) B 3 C
H7C 0.3430 0.3071 0.7084 0.048 Uiso calc PR 0.327(7) B 3 H
C8C 0.2356(6) 0.2212(3) 0.6456(7) 0.039(4) Uani d PG 0.327(7) B 3 C
H8C 0.2677 0.1681 0.6840 0.046 Uiso calc PR 0.327(7) B 3 H
C9C 0.1433(6) 0.2168(4) 0.5742(9) 0.041(4) Uani d PG 0.327(7) B 3 C
C10C 0.0958(4) 0.2953(5) 0.5174(9) 0.044(3) Uani d PG 0.327(7) B 3 C
H10C 0.0334 0.2923 0.4692 0.053 Uiso calc PR 0.327(7) B 3 H
C11C 0.1408(4) 0.3782(4) 0.5320(9) 0.039(3) Uani d PG 0.327(7) B 3 C
H11C 0.1087 0.4313 0.4936 0.046 Uiso calc PR 0.327(7) B 3 H
O5A 0.1430(12) 0.114(3) 0.523(5) 0.044(4) Uani d P 0.323(3) B 1 O
C12A 0.127(2) 0.0618(19) 0.646(3) 0.057(6) Uani d P 0.323(3) B 1 C
H12A 0.0977 0.0053 0.6064 0.085 Uiso calc PR 0.323(3) B 1 H
H12B 0.0886 0.0955 0.6975 0.085 Uiso calc PR 0.323(3) B 1 H
H12C 0.1847 0.0487 0.7194 0.085 Uiso calc PR 0.323(3) B 1 H
C12B 0.0829(11) 0.1003(10) 0.424(2) 0.062(4) Uani d P 0.350(7) B 2 C
H12D 0.0695 0.0359 0.4194 0.093 Uiso calc PR 0.350(7) B 2 H
H12E 0.0815 0.1221 0.3209 0.093 Uiso calc PR 0.350(7) B 2 H
H12F 0.0379 0.1326 0.4630 0.093 Uiso calc PR 0.350(7) B 2 H
O5B 0.1735(10) 0.116(2) 0.526(4) 0.044(4) Uani d P 0.350(7) B 2 O
C12C 0.136(2) 0.0556(17) 0.578(3) 0.062(6) Uani d P 0.327(7) B 3 C
H12G 0.0925 0.0063 0.5622 0.093 Uiso calc PR 0.327(7) B 3 H
H12H 0.1743 0.0530 0.6828 0.093 Uiso calc PR 0.327(7) B 3 H
H12I 0.1736 0.0501 0.5057 0.093 Uiso calc PR 0.327(7) B 3 H
O5C 0.0899(8) 0.1384(7) 0.5552(16) 0.060(3) Uani d P 0.327(7) B 3 O
N2A 0.2731(3) 0.6137(3) 0.6780(5) 0.0474(10) Uani d P 0.652(7) B 1 N
H21A 0.3227 0.6306 0.6542 0.057 Uiso calc PR 0.652(7) B 1 H
C13A 0.2225(4) 0.6808(3) 0.7336(8) 0.0419(13) Uani d PG 0.652(7) B 1 C
C14A 0.2591(3) 0.7677(4) 0.7466(7) 0.0403(17) Uani d PG 0.652(7) B 1 C
H14A 0.3158 0.7780 0.7257 0.048 Uiso calc PR 0.652(7) B 1 H
C15A 0.2119(4) 0.8395(3) 0.7906(7) 0.0444(19) Uani d PG 0.652(7) B 1 C
H15A 0.2367 0.8982 0.7994 0.053 Uiso calc PR 0.652(7) B 1 H
C16A 0.1281(4) 0.8243(4) 0.8216(8) 0.0488(16) Uani d PGD 0.652(7) B 1 C
C17A 0.0915(4) 0.7374(5) 0.8085(10) 0.066(3) Uani d PG 0.652(7) B 1 C
H17A 0.0348 0.7272 0.8295 0.080 Uiso calc PR 0.652(7) B 1 H
C18A 0.1387(5) 0.6657(3) 0.7645(10) 0.061(2) Uani d PG 0.652(7) B 1 C
H18A 0.1139 0.6069 0.7557 0.073 Uiso calc PR 0.652(7) B 1 H
O6A 0.0932(5) 0.9051(5) 0.8680(19) 0.0599(19) Uani d PD 0.652(7) B 1 O
C19A -0.0040(5) 0.8966(8) 0.8602(14) 0.095(4) Uani d PD 0.652(7) B 1 C
H19A -0.0281 0.9555 0.8776 0.143 Uiso calc PR 0.652(7) B 1 H
H19B -0.0123 0.8545 0.9387 0.143 Uiso calc PR 0.652(7) B 1 H
H19C -0.0359 0.8743 0.7591 0.143 Uiso calc PR 0.652(7) B 1 H
N2B 0.2731(3) 0.6137(3) 0.6780(5) 0.0474(10) Uani d P 0.348(7) B 2 N
H21B 0.3267 0.6265 0.6658 0.057 Uiso calc PR 0.348(7) B 2 H
C13B 0.2246(9) 0.6880(7) 0.7136(14) 0.0419(13) Uani d PG 0.348(7) B 2 C
C14B 0.2443(7) 0.7760(9) 0.6769(12) 0.0403(17) Uani d PG 0.348(7) B 2 C
H14B 0.2866 0.7861 0.6182 0.048 Uiso calc PR 0.348(7) B 2 H
C15B 0.2014(9) 0.8491(6) 0.7268(13) 0.0444(19) Uani d PG 0.348(7) B 2 C
H15B 0.2148 0.9086 0.7020 0.053 Uiso calc PR 0.348(7) B 2 H
C16B 0.1389(8) 0.8341(8) 0.8136(14) 0.0488(16) Uani d PGD 0.348(7) B 2 C
C17B 0.1191(7) 0.7460(10) 0.8503(15) 0.066(3) Uani d PG 0.348(7) B 2 C
H17B 0.0768 0.7359 0.9090 0.080 Uiso calc PR 0.348(7) B 2 H
C18B 0.1620(10) 0.6730(7) 0.8004(16) 0.061(2) Uani d PG 0.348(7) B 2 C
H18B 0.1486 0.6135 0.8252 0.073 Uiso calc PR 0.348(7) B 2 H
O6B 0.0780(13) 0.8892(12) 0.850(4) 0.0599(19) Uani d PD 0.348(7) B 2 O
C19B 0.0997(13) 0.9837(14) 0.821(3) 0.095(4) Uani d PD 0.348(7) B 2 C
H19D 0.0650 1.0244 0.8691 0.143 Uiso calc PR 0.348(7) B 2 H
H19E 0.0844 0.9947 0.7105 0.143 Uiso calc PR 0.348(7) B 2 H
H19F 0.1641 0.9944 0.8637 0.143 Uiso calc PR 0.348(7) B 2 H

loop_
_atom_site_aniso_label
_atom_site_aniso_U_11
_atom_site_aniso_U_22
_atom_site_aniso_U_33
_atom_site_aniso_U_12
_atom_site_aniso_U_13
_atom_site_aniso_U_23
Ru 0.0482(2) 0.03131(19) 0.02573(18) 0.01218(14) 0.00357(14) 0.00031(12)
O1 0.064(2) 0.0315(15) 0.055(2) 0.0082(14) 0.0182(17) -0.0014(13)
O2 0.059(2) 0.0340(15) 0.0462(19) 0.0142(14) 0.0151(16) 0.0025(13)
O3 0.0474(18) 0.0460(16) 0.0259(14) 0.0096(13) 0.0015(13) -0.0005(11)
O4 0.053(2) 0.0439(16) 0.0246(13) 0.0109(14) 0.0037(12) 0.0017(11)
N1 0.055(2) 0.048(2) 0.0307(18) 0.0107(18) -0.0035(17) -0.0047(16)
C1 0.072(4) 0.031(2) 0.043(3) 0.018(2) 0.014(2) -0.0009(18)
C2 0.105(5) 0.030(2) 0.118(6) 0.013(3) 0.052(4) -0.003(3)
C3 0.051(3) 0.035(2) 0.029(2) 0.0112(18) 0.0019(18) 0.0017(15)
C4 0.055(3) 0.056(3) 0.031(2) 0.002(2) 0.0028(19) 0.0012(18)
C5 0.048(3) 0.049(2) 0.040(2) -0.003(2) -0.008(2) -0.007(2)
C6A 0.021(4) 0.034(3) 0.031(3) 0.003(2) 0.008(3) -0.001(2)
C7A 0.030(7) 0.044(7) 0.025(7) 0.001(5) 0.001(5) -0.006(5)
C8A 0.045(9) 0.027(6) 0.039(9) 0.005(6) 0.015(6) 0.004(5)
C9A 0.015(9) 0.040(9) 0.043(10) -0.001(6) 0.009(8) 0.003(7)
C10A 0.053(9) 0.033(6) 0.035(8) -0.009(6) 0.007(6) -0.011(6)
C11A 0.053(9) 0.034(6) 0.025(6) -0.007(6) 0.012(6) -0.003(5)
C6B 0.021(4) 0.034(3) 0.031(3) 0.003(2) 0.008(3) -0.001(2)
C7B 0.039(9) 0.032(6) 0.054(9) 0.012(5) 0.021(7) 0.009(5)
C8B 0.030(8) 0.034(6) 0.058(9) 0.011(6) 0.005(7) 0.009(6)
C9B 0.040(11) 0.025(6) 0.055(11) -0.007(6) 0.008(8) 0.001(7)
C10B 0.036(7) 0.040(6) 0.039(7) -0.004(5) 0.005(6) -0.004(5)
C11B 0.036(7) 0.037(6) 0.030(6) 0.003(5) 0.005(5) 0.003(5)
C6C 0.021(4) 0.034(3) 0.031(3) 0.003(2) 0.008(3) -0.001(2)
C7C 0.034(10) 0.057(10) 0.025(8) 0.001(7) 0.002(6) 0.001(6)
C8C 0.039(11) 0.035(7) 0.046(11) 0.017(7) 0.016(9) 0.003(7)
C9C 0.034(9) 0.064(10) 0.030(7) -0.021(7) 0.014(6) -0.011(6)
C10C 0.043(9) 0.051(8) 0.038(8) -0.010(6) 0.011(6) -0.004(6)
C11C 0.043(9) 0.045(7) 0.031(7) -0.004(6) 0.014(6) -0.002(5)
O5A 0.021(11) 0.037(3) 0.066(4) -0.001(10) -0.001(12) -0.003(3)
C12A 0.068(14) 0.045(10) 0.052(13) -0.008(8) 0.007(12) -0.003(11)
C12B 0.064(11) 0.048(8) 0.068(11) -0.013(7) 0.007(8) 0.001(7)
O5B 0.021(11) 0.037(3) 0.066(4) -0.001(10) -0.001(12) -0.003(3)
C12C 0.075(14) 0.036(10) 0.075(18) -0.006(8) 0.018(15) 0.001(13)
O5C 0.049(8) 0.045(6) 0.082(9) -0.007(5) 0.013(6) -0.005(6)
N2A 0.038(2) 0.045(2) 0.054(2) 0.0015(16) 0.0009(18) -0.0133(17)
C13A 0.036(3) 0.050(3) 0.036(3) 0.000(2) 0.002(2) -0.013(2)
C14A 0.025(3) 0.049(3) 0.042(5) -0.001(2) 0.000(3) -0.004(4)
C15A 0.041(3) 0.046(3) 0.042(5) -0.001(2) 0.003(4) -0.009(3)
C16A 0.037(3) 0.058(3) 0.049(3) 0.002(3) 0.005(2) -0.021(2)
C17A 0.045(5) 0.081(5) 0.078(7) -0.030(4) 0.025(5) -0.054(4)
C18A 0.063(6) 0.057(3) 0.069(6) -0.025(3) 0.027(5) -0.031(3)
O6A 0.039(4) 0.062(4) 0.071(5) 0.002(3) 0.000(4) -0.042(4)
C19A 0.050(5) 0.123(8) 0.108(8) 0.017(5) 0.013(5) -0.059(7)
N2B 0.038(2) 0.045(2) 0.054(2) 0.0015(16) 0.0009(18) -0.0133(17)
C13B 0.036(3) 0.050(3) 0.036(3) 0.000(2) 0.002(2) -0.013(2)
C14B 0.025(3) 0.049(3) 0.042(5) -0.001(2) 0.000(3) -0.004(4)
C15B 0.041(3) 0.046(3) 0.042(5) -0.001(2) 0.003(4) -0.009(3)
C16B 0.037(3) 0.058(3) 0.049(3) 0.002(3) 0.005(2) -0.021(2)
C17B 0.045(5) 0.081(5) 0.078(7) -0.030(4) 0.025(5) -0.054(4)
C18B 0.063(6) 0.057(3) 0.069(6) -0.025(3) 0.027(5) -0.031(3)
O6B 0.039(4) 0.062(4) 0.071(5) 0.002(3) 0.000(4) -0.042(4)
C19B 0.050(5) 0.123(8) 0.108(8) 0.017(5) 0.013(5) -0.059(7)

loop_
_atom_type_symbol
_atom_type_description
_atom_type_scat_dispersion_real
_atom_type_scat_dispersion_imag
_atom_type_scat_source
C C 0.0033 0.0016 'International Tables Vol C Tables 4.2.6.8 and 6.1.1.4'
H H 0.0000 0.0000 'International Tables Vol C Tables 4.2.6.8 and 6.1.1.4'
N N 0.0061 0.0033 'International Tables Vol C Tables 4.2.6.8 and 6.1.1.4'
O O 0.0106 0.0060 'International Tables Vol C Tables 4.2.6.8 and 6.1.1.4'
Ru Ru -1.2594 0.8363 'International Tables Vol C Tables 4.2.6.8 and 6.1.1.4'

loop_
_geom_angle_atom_site_label_1
_geom_angle_atom_site_label_2
_geom_angle_atom_site_label_3
_geom_angle_site_symmetry_1
_geom_angle_site_symmetry_3
_geom_angle
_geom_angle_publ_flag
O1 Ru O2 . 3_666 178.04(14) y
O1 Ru O4 . 3_666 90.42(12) y
O4 Ru O2 3_666 3_666 88.93(12) y
O1 Ru O3 . . 89.54(12) y
O4 Ru O3 3_666 . 178.61(13) y
O2 Ru O3 3_666 . 91.07(11) y
O1 Ru Ru . 3_666 89.23(10) ?
O4 Ru Ru 3_666 3_666 89.59(10) ?
O2 Ru Ru 3_666 3_666 88.92(9) ?
O3 Ru Ru . 3_666 89.02(9) ?
O1 Ru N1 . . 90.26(13) y
O4 Ru N1 3_666 . 88.73(13) y
O2 Ru N1 3_666 . 91.57(13) y
O3 Ru N1 . . 92.66(13) y
Ru Ru N1 3_666 . 178.24(9) ?
C1 O1 Ru . . 119.1(3) ?
C1 O2 Ru . 3_666 118.7(3) ?
C3 O3 Ru . . 118.4(3) ?
C3 O4 Ru . 3_666 118.2(3) ?
C5 N1 C6B . . 121.6(6) ?
C5 N1 C6A . . 117.5(5) ?
C5 N1 C6C . . 99.6(5) ?
C5 N1 Ru . . 127.3(4) ?
C6B N1 Ru . . 110.9(4) ?
C6A N1 Ru . . 115.2(4) ?
C6C N1 Ru . . 133.0(3) ?
O1 C1 O2 . . 124.0(4) ?
O1 C1 C2 . . 117.8(5) ?
O2 C1 C2 . . 118.2(5) ?
C1 C2 H2A . . 109.5 ?
C1 C2 H2B . . 109.5 ?
H2A C2 H2B . . 109.5 ?
C1 C2 H2C . . 109.5 ?
H2A C2 H2C . . 109.5 ?
H2B C2 H2C . . 109.5 ?
O3 C3 O4 . . 124.8(4) ?
O3 C3 C4 . . 117.9(4) ?
O4 C3 C4 . . 117.3(4) ?
C3 C4 H4A . . 109.5 ?
C3 C4 H4B . . 109.5 ?
H4A C4 H4B . . 109.5 ?
C3 C4 H4C . . 109.5 ?
H4A C4 H4C . . 109.5 ?
H4B C4 H4C . . 109.5 ?
N1 C5 N2A . . 123.2(5) ?
N1 C5 H5A . . 118.4 ?
N2A C5 H5A . . 118.4 ?
C7A C6A C11A . . 120.0 ?
C7A C6A N1 . . 123.1(5) ?
C11A C6A N1 . . 116.8(5) ?
C8A C7A C6A . . 120.0 ?
C8A C7A H7A . . 120.0 ?
C6A C7A H7A . . 120.0 ?
C7A C8A C9A . . 120.0 ?
C7A C8A H8A . . 120.0 ?
C9A C8A H8A . . 120.0 ?
O5A C9A C10A . . 114.8(19) ?
O5A C9A C8A . . 124.9(19) ?
C10A C9A C8A . . 120.0 ?
C9A C10A C11A . . 120.0 ?
C9A C10A H10A . . 120.0 ?
C11A C10A H10A . . 120.0 ?
C10A C11A C6A . . 120.0 ?
C10A C11A H11A . . 120.0 ?
C6A C11A H11A . . 120.0 ?
N1 C6B C7B . . 119.5(4) ?
N1 C6B C11B . . 120.3(4) ?
C7B C6B C11B . . 120.0 ?
C8B C7B C6B . . 120.0 ?
C8B C7B H7B . . 120.0 ?
C6B C7B H7B . . 120.0 ?
C7B C8B C9B . . 120.0 ?
C7B C8B H8B . . 120.0 ?
C9B C8B H8B . . 120.0 ?
C10B C9B C8B . . 120.0 ?
C10B C9B O5B . . 128.1(11) ?
C8B C9B O5B . . 111.9(11) ?
C11B C10B C9B . . 120.0 ?
C11B C10B H10B . . 120.0 ?
C9B C10B H10B . . 120.0 ?
C10B C11B C6B . . 120.0 ?
C10B C11B H11B . . 120.0 ?
C6B C11B H11B . . 120.0 ?
C7C C6C C11C . . 120.0 ?
C7C C6C N1 . . 113.3(4) ?
C11C C6C N1 . . 126.1(3) ?
C8C C7C C6C . . 120.0 ?
C8C C7C H7C . . 120.0 ?
C6C C7C H7C . . 120.0 ?
C7C C8C C9C . . 120.0 ?
C7C C8C H8C . . 120.0 ?
C9C C8C H8C . . 120.0 ?
C10C C9C C8C . . 120.0 ?
C10C C9C O5C . . 114.3(7) ?
C8C C9C O5C . . 125.7(7) ?
C11C C10C C9C . . 120.0 ?
C11C C10C H10C . . 120.0 ?
C9C C10C H10C . . 120.0 ?
C10C C11C C6C . . 120.0 ?
C10C C11C H11C . . 120.0 ?
C6C C11C H11C . . 120.0 ?
C9A O5A C12A . . 118(3) ?
O5A C12A H12A . . 109.5 ?
O5A C12A H12B . . 109.5 ?
H12A C12A H12B . . 109.5 ?
O5A C12A H12C . . 109.5 ?
H12A C12A H12C . . 109.5 ?
H12B C12A H12C . . 109.5 ?
O5B C12B H12D . . 109.5 ?
O5B C12B H12E . . 109.5 ?
H12D C12B H12E . . 109.5 ?
O5B C12B H12F . . 109.5 ?
H12D C12B H12F . . 109.5 ?
H12E C12B H12F . . 109.5 ?
C9B O5B C12B . . 112(2) ?
O5C C12C H12G . . 109.5 ?
O5C C12C H12H . . 109.5 ?
H12G C12C H12H . . 109.5 ?
O5C C12C H12I . . 109.5 ?
H12G C12C H12I . . 109.5 ?
H12H C12C H12I . . 109.5 ?
C12C O5C C9C . . 116.7(15) ?
C5 N2A C13A . . 124.1(5) ?
C5 N2A H21A . . 117.9 ?
C13A N2A H21A . . 117.9 ?
C14A C13A C18A . . 120.0 ?
C14A C13A N2A . . 115.5(5) ?
C18A C13A N2A . . 124.4(5) ?
C15A C14A C13A . . 120.0 ?
C15A C14A H14A . . 120.0 ?
C13A C14A H14A . . 120.0 ?
C16A C15A C14A . . 120.0 ?
C16A C15A H15A . . 120.0 ?
C14A C15A H15A . . 120.0 ?
C17A C16A C15A . . 120.0 ?
C17A C16A O6A . . 129.1(6) ?
C15A C16A O6A . . 110.9(6) ?
C16A C17A C18A . . 120.0 ?
C16A C17A H17A . . 120.0 ?
C18A C17A H17A . . 120.0 ?
C17A C18A C13A . . 120.0 ?
C17A C18A H18A . . 120.0 ?
C13A C18A H18A . . 120.0 ?
C16A O6A C19A . . 111.3(6) ?
O6A C19A H19A . . 109.5 ?
O6A C19A H19B . . 109.5 ?
H19A C19A H19B . . 109.5 ?
O6A C19A H19C . . 109.5 ?
H19A C19A H19C . . 109.5 ?
H19B C19A H19C . . 109.5 ?
C14B C13B C18B . . 120.0 ?
C15B C14B C13B . . 120.0 ?
C15B C14B H14B . . 120.0 ?
C13B C14B H14B . . 120.0 ?
C16B C15B C14B . . 120.0 ?
C16B C15B H15B . . 120.0 ?
C14B C15B H15B . . 120.0 ?
O6B C16B C15B . . 131.0(16) ?
O6B C16B C17B . . 107.8(15) ?
C15B C16B C17B . . 120.0 ?
C18B C17B C16B . . 120.0 ?
C18B C17B H17B . . 120.0 ?
C16B C17B H17B . . 120.0 ?
C17B C18B C13B . . 120.0 ?
C17B C18B H18B . . 120.0 ?
C13B C18B H18B . . 120.0 ?
C16B O6B C19B . . 109.4(17) ?
O6B C19B H19D . . 109.5 ?
O6B C19B H19E . . 109.5 ?
H19D C19B H19E . . 109.5 ?
O6B C19B H19F . . 109.5 ?
H19D C19B H19F . . 109.5 ?
H19E C19B H19F . . 109.5 ?

loop_
_geom_bond_atom_site_label_1
_geom_bond_atom_site_label_2
_geom_bond_site_symmetry_2
_geom_bond_distance
_geom_bond_publ_flag
Ru Ru 3_666 2.2847(8) y
Ru O1 . 2.055(3) y
Ru O2 3_666 2.067(3) y
Ru O3 . 2.072(3) y
Ru O4 3_666 2.062(3) y
Ru N1 . 2.374(4) y
O1 C1 . 1.254(6) ?
O2 C1 . 1.258(6) ?
O2 Ru 3_666 2.067(3) ?
O3 C3 . 1.259(6) ?
O4 C3 . 1.262(6) ?
O4 Ru 3_666 2.062(3) ?
N1 C5 . 1.284(6) ?
N1 C6B . 1.314(6) ?
N1 C6A . 1.539(7) ?
N1 C6C . 1.555(7) ?
C1 C2 . 1.499(6) ?
C2 H2A . 0.9700 ?
C2 H2B . 0.9700 ?
C2 H2C . 0.9700 ?
C3 C4 . 1.500(6) ?
C4 H4A . 0.9700 ?
C4 H4B . 0.9700 ?
C4 H4C . 0.9700 ?
C5 N2A . 1.339(6) ?
C5 H5A . 0.9400 ?
C6A C7A . 1.3900 ?
C6A C11A . 1.3900 ?
C7A C8A . 1.3900 ?
C7A H7A . 0.9400 ?
C8A C9A . 1.3900 ?
C8A H8A . 0.9400 ?
C9A O5A . 1.36(3) ?
C9A C10A . 1.3900 ?
C10A C11A . 1.3900 ?
C10A H10A . 0.9400 ?
C11A H11A . 0.9400 ?
C6B C7B . 1.3900 ?
C6B C11B . 1.3900 ?
C7B C8B . 1.3900 ?
C7B H7B . 0.9400 ?
C8B C9B . 1.3900 ?
C8B H8B . 0.9400 ?
C9B C10B . 1.3900 ?
C9B O5B . 1.40(3) ?
C10B C11B . 1.3900 ?
C10B H10B . 0.9400 ?
C11B H11B . 0.9400 ?
C6C C7C . 1.3900 ?
C6C C11C . 1.3900 ?
C7C C8C . 1.3900 ?
C7C H7C . 0.9400 ?
C8C C9C . 1.3900 ?
C8C H8C . 0.9400 ?
C9C C10C . 1.3900 ?
C9C O5C . 1.398(11) ?
C10C C11C . 1.3900 ?
C10C H10C . 0.9400 ?
C11C H11C . 0.9400 ?
O5A C12A . 1.41(5) ?
C12A H12A . 0.9700 ?
C12A H12B . 0.9700 ?
C12A H12C . 0.9700 ?
C12B O5B . 1.47(2) ?
C12B H12D . 0.9700 ?
C12B H12E . 0.9700 ?
C12B H12F . 0.9700 ?
C12C O5C . 1.40(3) ?
C12C H12G . 0.9700 ?
C12C H12H . 0.9700 ?
C12C H12I . 0.9700 ?
N2A C13A . 1.418(5) ?
N2A H21A . 0.8700 ?
C13A C14A . 1.3900 ?
C13A C18A . 1.3900 ?
C14A C15A . 1.3900 ?
C14A H14A . 0.9400 ?
C15A C16A . 1.3900 ?
C15A H15A . 0.9400 ?
C16A C17A . 1.3900 ?
C16A O6A . 1.409(3) ?
C17A C18A . 1.3900 ?
C17A H17A . 0.9400 ?
C18A H18A . 0.9400 ?
O6A C19A . 1.468(3) ?
C19A H19A . 0.9700 ?
C19A H19B . 0.9700 ?
C19A H19C . 0.9700 ?
C13B C14B . 1.3900 ?
C13B C18B . 1.3900 ?
C14B C15B . 1.3900 ?
C14B H14B . 0.9400 ?
C15B C16B . 1.3900 ?
C15B H15B . 0.9400 ?
C16B O6B . 1.334(16) ?
C16B C17B . 1.3900 ?
C17B C18B . 1.3900 ?
C17B H17B . 0.9400 ?
C18B H18B . 0.9400 ?
O6B C19B . 1.470(3) ?
C19B H19D . 0.9700 ?
C19B H19E . 0.9700 ?
C19B H19F . 0.9700 ?

loop_
_geom_hbond_atom_site_label_D
_geom_hbond_atom_site_label_H
_geom_hbond_atom_site_label_A
_geom_hbond_site_symmetry_A
_geom_hbond_distance_DH
_geom_hbond_distance_HA
_geom_hbond_distance_DA
_geom_hbond_angle_DHA
N2A H21A O2 3_666 0.87 1.97 2.796(5) 158
N2B H21B O2 3_666 0.87 1.99 2.796(5) 154

loop_
_geom_torsion_atom_site_label_1
_geom_torsion_atom_site_label_2
_geom_torsion_atom_site_label_3
_geom_torsion_atom_site_label_4
_geom_torsion_site_symmetry_1
_geom_torsion
O4 Ru O1 C1 3_666 -91.3(4)
O3 Ru O1 C1 . 87.4(4)
Ru Ru O1 C1 3_666 -1.7(3)
N1 Ru O1 C1 . -180.0(4)
O1 Ru O3 C3 . -88.6(3)
O2 Ru O3 C3 3_666 89.6(3)
Ru Ru O3 C3 3_666 0.6(3)
N1 Ru O3 C3 . -178.8(3)
O1 Ru N1 C5 . 169.3(4)
O4 Ru N1 C5 3_666 78.9(4)
O2 Ru N1 C5 3_666 -10.0(4)
O3 Ru N1 C5 . -101.2(4)
O1 Ru N1 C6B . -16.5(3)
O4 Ru N1 C6B 3_666 -106.9(3)
O2 Ru N1 C6B 3_666 164.2(3)
O3 Ru N1 C6B . 73.0(3)
O1 Ru N1 C6A . -8.4(4)
O4 Ru N1 C6A 3_666 -98.8(4)
O2 Ru N1 C6A 3_666 172.3(4)
O3 Ru N1 C6A . 81.2(4)
O1 Ru N1 C6C . -14.4(4)
O4 Ru N1 C6C 3_666 -104.8(4)
O2 Ru N1 C6C 3_666 166.3(4)
O3 Ru N1 C6C . 75.2(4)
Ru O1 C1 O2 . 2.3(6)
Ru O1 C1 C2 . -179.6(4)
Ru O2 C1 O1 3_666 -1.5(6)
Ru O2 C1 C2 3_666 -179.6(4)
Ru O3 C3 O4 . -1.4(5)
Ru O3 C3 C4 . 178.9(3)
Ru O4 C3 O3 3_666 1.5(5)
Ru O4 C3 C4 3_666 -178.9(3)
C6B N1 C5 N2A . -172.9(5)
C6A N1 C5 N2A . 178.4(5)
C6C N1 C5 N2A . -176.5(4)
Ru N1 C5 N2A . 0.8(6)
C5 N1 C6A C7A . -56.6(8)
C6B N1 C6A C7A . -177(4)
C6C N1 C6A C7A . -72.7(12)
Ru N1 C6A C7A . 121.3(5)
C5 N1 C6A C11A . 118.9(5)
C6B N1 C6A C11A . -1(3)
C6C N1 C6A C11A . 102.8(15)
Ru N1 C6A C11A . -63.2(6)
C11A C6A C7A C8A . 0.0
N1 C6A C7A C8A . 175.4(8)
C6A C7A C8A C9A . 0.0
C7A C8A C9A O5A . -173.4(16)
C7A C8A C9A C10A . 0.0
O5A C9A C10A C11A . 174.0(14)
C8A C9A C10A C11A . 0.0
C9A C10A C11A C6A . 0.0
C7A C6A C11A C10A . 0.0
N1 C6A C11A C10A . -175.7(8)
C5 N1 C6B C7B . -122.0(5)
C6A N1 C6B C7B . -58(3)
C6C N1 C6B C7B . -112.5(4)
Ru N1 C6B C7B . 63.4(5)
C5 N1 C6B C11B . 52.7(7)
C6A N1 C6B C11B . 117(3)
C6C N1 C6B C11B . 62.2(3)
Ru N1 C6B C11B . -121.9(4)
N1 C6B C7B C8B . 174.7(7)
C11B C6B C7B C8B . 0.0
C6B C7B C8B C9B . 0.0
C7B C8B C9B C10B . 0.0
C7B C8B C9B O5B . -178.9(17)
C8B C9B C10B C11B . 0.0
O5B C9B C10B C11B . 179(2)
C9B C10B C11B C6B . 0.0
N1 C6B C11B C10B . -174.6(7)
C7B C6B C11B C10B . 0.0
C5 N1 C6C C7C . -136.0(4)
C6B N1 C6C C7C . 52.2(4)
C6A N1 C6C C7C . 29.5(12)
Ru N1 C6C C7C . 46.9(5)
C5 N1 C6C C11C . 52.8(5)
C6B N1 C6C C11C . -119.0(3)
C6A N1 C6C C11C . -141.7(15)
Ru N1 C6C C11C . -124.3(4)
C11C C6C C7C C8C . 0.0
N1 C6C C7C C8C . -171.8(5)
C6C C7C C8C C9C . 0.0
C7C C8C C9C C10C . 0.0
C7C C8C C9C O5C . -178.5(9)
C8C C9C C10C C11C . 0.0
O5C C9C C10C C11C . 178.7(8)
C9C C10C C11C C6C . 0.0
C7C C6C C11C C10C . 0.0
N1 C6C C11C C10C . 170.6(6)
C10A C9A O5A C12A . 179.7(19)
C8A C9A O5A C12A . -7(3)
C10B C9B O5B C12B . 2(3)
C8B C9B O5B C12B . -179.5(17)
C10C C9C O5C C12C . 166.3(14)
C8C C9C O5C C12C . -15.0(19)
N1 C5 N2A C13A . 179.2(5)
C5 N2A C13A C14A . 178.9(4)
C5 N2A C13A C18A . -5.3(7)
C18A C13A C14A C15A . 0.0
N2A C13A C14A C15A . 175.9(5)
C13A C14A C15A C16A . 0.0
C14A C15A C16A C17A . 0.0
C14A C15A C16A O6A . 178.4(9)
C15A C16A C17A C18A . 0.0
O6A C16A C17A C18A . -178.1(11)
C16A C17A C18A C13A . 0.0
C14A C13A C18A C17A . 0.0
N2A C13A C18A C17A . -175.6(6)
C17A C16A O6A C19A . -17.3(17)
C15A C16A O6A C19A . 164.5(10)
C18B C13B C14B C15B . 0.0
C13B C14B C15B C16B . 0.0
C14B C15B C16B O6B . -166(2)
C14B C15B C16B C17B . 0.0
O6B C16B C17B C18B . 169.1(17)
C15B C16B C17B C18B . 0.0
C16B C17B C18B C13B . 0.0
C14B C13B C18B C17B . 0.0
C15B C16B O6B C19B . -16(3)
C17B C16B O6B C19B . 176.9(17)
